data_1503490
loop_
_publ_author_name
'Kohls, Paul'
'Jadhav, Deepak'
'Pandey, Ganesh'
'Reiser, Oliver'

_publ_section_title
;
 Visible Light Photoredox Catalysis: Generation and Addition of
 N-Aryltetrahydroisoquinoline-Derived \a-Amino Radicals to Michael
 Acceptors.
;
_journal_issue 3
_journal_name_full 'Organic letters'
_journal_page_first 672
_journal_page_last 675
_journal_paper_doi 10.1021/ol202857t
_journal_volume 14
_journal_year 2012
_chemical_compound_source 'see text'
_chemical_formula_moiety 'C30 H27 N O'
_chemical_formula_sum 'C30 H27 N O'
_chemical_formula_weight 417.53
_chemical_name_systematic ?
_space_group_IT_number 14
_symmetry_cell_setting monoclinic
_symmetry_Int_Tables_number 14
_symmetry_space_group_name_Hall '-P 2ybc'
_symmetry_space_group_name_H-M 'P 1 21/c 1'
_atom_sites_solution_hydrogens geom
_atom_sites_solution_primary direct
_atom_sites_solution_secondary difmap
_cell_angle_alpha 90
_cell_angle_beta 91.6291(11)
_cell_angle_gamma 90
_cell_formula_units_Z 4
_cell_length_a 12.70110(15)
_cell_length_b 5.87973(7)
_cell_length_c 29.5998(4)
_cell_measurement_reflns_used 12212
_cell_measurement_temperature 123
_cell_measurement_theta_max 67.1133
_cell_measurement_theta_min 3.4783
_cell_volume 2209.59(5)
_computing_cell_refinement
;
CrysAlisPro, Oxford Diffraction Ltd.,
Version 1.171.33.55 (release 05-01-2010 CrysAlis171 .NET)
;
_computing_data_collection
;
CrysAlisPro, Oxford Diffraction Ltd.,
Version 1.171.33.55 (release 05-01-2010 CrysAlis171 .NET)
;
_computing_data_reduction
;
CrysAlisPro, Oxford Diffraction Ltd.,
Version 1.171.33.55 (release 05-01-2010 CrysAlis171 .NET)
;
_computing_molecular_graphics 'PLATON (Spek, 1990)'
_computing_publication_material 'PLATON (Spek, 2003)'
_computing_structure_refinement 'SHELXL-97 (Sheldrick, 1997)'
_computing_structure_solution 'SIR-97 (Altomare, 1999)'
_diffrn_ambient_temperature 123
_diffrn_detector_area_resol_mean 10.3546
_diffrn_measured_fraction_theta_full 0.989
_diffrn_measured_fraction_theta_max 0.989
_diffrn_measurement_device_type 'SuperNova, Single source at offset), Atlas'
_diffrn_measurement_method '\w scans'
_diffrn_radiation_monochromator mirror
_diffrn_radiation_probe x-ray
_diffrn_radiation_source 'SuperNova (Cu) X-ray Source'
_diffrn_radiation_type CuK\a
_diffrn_radiation_wavelength 1.54184
_diffrn_reflns_av_R_equivalents 0.0337
_diffrn_reflns_av_sigmaI/netI 0.0165
_diffrn_reflns_limit_h_max 15
_diffrn_reflns_limit_h_min -14
_diffrn_reflns_limit_k_max 7
_diffrn_reflns_limit_k_min -6
_diffrn_reflns_limit_l_max 34
_diffrn_reflns_limit_l_min -34
_diffrn_reflns_number 19906
_diffrn_reflns_reduction_process
;
;
_diffrn_reflns_theta_full 67.23
_diffrn_reflns_theta_max 67.23
_diffrn_reflns_theta_min 3.48
_exptl_absorpt_coefficient_mu 0.578
_exptl_absorpt_correction_T_max 1.00000
_exptl_absorpt_correction_T_min 0.66583
_exptl_absorpt_correction_type analytical
_exptl_absorpt_process_details
;
CrysAlisPro, Oxford Diffraction Ltd.,
Version 1.171.33.42 (release 29-05-2009 CrysAlis171 .NET)
Analytical numeric absorption correction using a multifaceted crystal
model based on expressions derived by R.C. Clark & J.S. Reid.
(Clark, R. C. & Reid, J. S. (1995). Acta Cryst. A51, 887-897)
;
_exptl_crystal_colour colourless
_exptl_crystal_density_diffrn 1.255
_exptl_crystal_density_method 'Not Measured'
_exptl_crystal_description rod
_exptl_crystal_F_000 888
_exptl_crystal_size_max 0.5163
_exptl_crystal_size_mid 0.0836
_exptl_crystal_size_min 0.0264
_refine_diff_density_max 0.159
_refine_diff_density_min -0.204
_refine_diff_density_rms 0.036
_refine_ls_extinction_method none
_refine_ls_goodness_of_fit_ref 1.059
_refine_ls_hydrogen_treatment constr
_refine_ls_matrix_type full
_refine_ls_number_parameters 289
_refine_ls_number_reflns 3896
_refine_ls_number_restraints 0
_refine_ls_restrained_S_all 1.059
_refine_ls_R_factor_all 0.0413
_refine_ls_R_factor_gt 0.0357
_refine_ls_shift/su_max 0.000
_refine_ls_shift/su_mean 0.000
_refine_ls_structure_factor_coef Fsqd
_refine_ls_weighting_details 'calc w=1/[\s^2^(Fo^2^)+(0.0626P)^2^+0.2867P] where P=(Fo^2^+2Fc^2^)/3'
_refine_ls_weighting_scheme calc
_refine_ls_wR_factor_gt 0.0968
_refine_ls_wR_factor_ref 0.1002
_reflns_number_gt 3366
_reflns_number_total 3896
_reflns_threshold_expression I>2\s(I)
_cod_data_source_file ol202857t_si_002.cif
_cod_data_source_block j108
_cod_depositor_comments
;
The following automatic conversions were performed:

'_symmetry_cell_setting' value 'Monoclinic' changed to 'monoclinic'
according to /home/saulius/struct/CIF-dictionaries/cif_core.dic
dictionary named 'cif_core.dic' version 2.4.1 from 2010-06-29.

Automatic conversion script
Id: cif_fix_values 1715 2011-07-08 13:25:40Z adriana 
;
_cod_original_sg_symbol_H-M 'P 21/c'
_cod_database_code 1503490

loop_
_symmetry_equiv_pos_site_id
_symmetry_equiv_pos_as_xyz
1 x,y,z
2 -x,1/2+y,1/2-z
3 -x,-y,-z
4 x,1/2-y,1/2+z

loop_
_atom_site_aniso_label
_atom_site_aniso_U_11
_atom_site_aniso_U_22
_atom_site_aniso_U_33
_atom_site_aniso_U_23
_atom_site_aniso_U_13
_atom_site_aniso_U_12
O1 0.0576(6) 0.0311(5) 0.0263(5) -0.0055(4) 0.0073(4) -0.0121(4)
N1 0.0271(5) 0.0349(5) 0.0291(5) 0.0023(4) -0.0009(4) -0.0012(4)
C1 0.0265(5) 0.0298(6) 0.0217(6) 0.0009(4) 0.0009(4) -0.0005(4)
C2 0.0417(7) 0.0334(6) 0.0244(6) -0.0006(5) 0.0023(5) -0.0089(5)
C3 0.0529(8) 0.0414(7) 0.0241(6) -0.0062(5) 0.0017(5) -0.0107(6)
C4 0.0450(7) 0.0449(7) 0.0216(6) 0.0013(5) 0.0044(5) -0.0032(6)
C5 0.0431(7) 0.0359(7) 0.0289(6) 0.0040(5) 0.0085(5) -0.0051(5)
C6 0.0374(6) 0.0295(6) 0.0270(6) -0.0009(5) 0.0041(5) -0.0041(5)
C7 0.0289(6) 0.0280(6) 0.0228(6) -0.0013(5) 0.0008(4) -0.0010(4)
C8 0.0293(6) 0.0283(6) 0.0201(5) -0.0002(4) 0.0014(4) -0.0028(4)
C9 0.0290(6) 0.0259(6) 0.0209(5) -0.0002(4) 0.0026(4) -0.0015(4)
C10 0.0284(6) 0.0269(6) 0.0170(5) 0.0006(4) 0.0049(4) -0.0036(4)
C11 0.0330(6) 0.0268(6) 0.0213(5) -0.0015(4) 0.0033(4) -0.0037(5)
C12 0.0344(6) 0.0277(6) 0.0258(6) 0.0024(5) 0.0053(5) 0.0014(5)
C13 0.0292(6) 0.0379(7) 0.0218(6) 0.0034(5) 0.0018(4) -0.0018(5)
C14 0.0322(6) 0.0356(6) 0.0212(6) -0.0036(5) 0.0020(4) -0.0059(5)
C15 0.0318(6) 0.0276(6) 0.0220(6) -0.0030(4) 0.0060(4) -0.0018(5)
C16 0.0267(6) 0.0281(6) 0.0234(6) 0.0017(4) 0.0013(4) -0.0012(4)
C17 0.0255(5) 0.0313(6) 0.0253(6) 0.0012(5) 0.0028(4) -0.0054(5)
C18 0.0280(6) 0.0334(6) 0.0309(6) 0.0007(5) 0.0064(5) -0.0042(5)
C19 0.0351(6) 0.0354(7) 0.0368(7) 0.0028(5) 0.0076(5) 0.0049(5)
C20 0.0321(6) 0.0374(7) 0.0336(7) 0.0091(5) 0.0035(5) 0.0033(5)
C21 0.0295(6) 0.0352(6) 0.0263(6) 0.0022(5) 0.0012(4) -0.0020(5)
C22 0.0297(6) 0.0513(8) 0.0250(6) 0.0046(5) 0.0007(5) -0.0041(5)
C23 0.0342(6) 0.0571(9) 0.0250(6) -0.0056(6) 0.0060(5) -0.0075(6)
C24 0.0341(6) 0.0394(7) 0.0345(7) -0.0061(6) 0.0084(5) -0.0038(5)
C25 0.0346(6) 0.0359(6) 0.0238(6) 0.0088(5) -0.0016(5) -0.0093(5)
C26 0.0347(7) 0.0506(8) 0.0335(7) 0.0107(6) -0.0013(5) -0.0075(6)
C27 0.0409(7) 0.0611(9) 0.0384(8) 0.0128(7) -0.0123(6) -0.0165(7)
C28 0.0556(9) 0.0497(8) 0.0359(7) 0.0073(6) -0.0143(6) -0.0191(7)
C29 0.0561(8) 0.0358(7) 0.0282(6) 0.0059(5) -0.0070(6) -0.0102(6)
C30 0.0392(6) 0.0340(6) 0.0258(6) 0.0063(5) -0.0044(5) -0.0076(5)

loop_
_atom_site_label
_atom_site_type_symbol
_atom_site_thermal_displace_type
_atom_site_fract_x
_atom_site_fract_y
_atom_site_fract_z
_atom_site_occupancy
_atom_site_U_iso_or_equiv
_atom_site_calc_flag
_atom_site_refinement_flags
O1 O Uani 0.35282(8) 0.25393(15) 0.08149(3) 1.000 0.0382(3) . .
N1 N Uani 0.08569(7) -0.19203(18) 0.13156(3) 1.000 0.0304(3) . .
C1 C Uani 0.35227(8) 0.0673(2) 0.01122(4) 1.000 0.0260(3) . .
C2 C Uani 0.32346(10) -0.1192(2) -0.01518(4) 1.000 0.0331(4) . .
C3 C Uani 0.34296(11) -0.1209(2) -0.06113(4) 1.000 0.0395(4) . .
C4 C Uani 0.39145(10) 0.0630(2) -0.08090(4) 1.000 0.0371(4) . .
C5 C Uani 0.42049(10) 0.2498(2) -0.05479(4) 1.000 0.0358(4) . .
C6 C Uani 0.40081(9) 0.2517(2) -0.00910(4) 1.000 0.0312(3) . .
C7 C Uani 0.33270(9) 0.0797(2) 0.06077(4) 1.000 0.0266(3) . .
C8 C Uani 0.28296(9) -0.12216(19) 0.08364(4) 1.000 0.0259(3) . .
C9 C Uani 0.27833(9) -0.09729(19) 0.13515(4) 1.000 0.0252(3) . .
C10 C Uani 0.38292(8) -0.15144(19) 0.15872(3) 1.000 0.0240(3) . .
C11 C Uani 0.43210(9) -0.3616(2) 0.15351(4) 1.000 0.0270(3) . .
C12 C Uani 0.52831(9) -0.4076(2) 0.17487(4) 1.000 0.0292(3) . .
C13 C Uani 0.57693(9) -0.2451(2) 0.20237(4) 1.000 0.0296(4) . .
C14 C Uani 0.52795(9) -0.0375(2) 0.20857(4) 1.000 0.0296(3) . .
C15 C Uani 0.43201(9) 0.0088(2) 0.18699(4) 1.000 0.0270(3) . .
C16 C Uani 0.18701(9) -0.2409(2) 0.15508(4) 1.000 0.0261(3) . .
C17 C Uani 0.17999(9) -0.1978(2) 0.20549(4) 1.000 0.0273(3) . .
C18 C Uani 0.12953(9) 0.0003(2) 0.21936(4) 1.000 0.0307(3) . .
C19 C Uani 0.07573(10) 0.1392(2) 0.18303(4) 1.000 0.0356(4) . .
C20 C Uani 0.01830(9) -0.0147(2) 0.14993(4) 1.000 0.0343(4) . .
C21 C Uani 0.22342(9) -0.3447(2) 0.23776(4) 1.000 0.0303(3) . .
C22 C Uani 0.21922(9) -0.2923(2) 0.28354(4) 1.000 0.0353(4) . .
C23 C Uani 0.17175(10) -0.0922(3) 0.29709(4) 1.000 0.0387(4) . .
C24 C Uani 0.12607(10) 0.0516(2) 0.26493(4) 1.000 0.0359(4) . .
C25 C Uani 0.03998(9) -0.3501(2) 0.10180(4) 1.000 0.0315(3) . .
C26 C Uani -0.06694(10) -0.3333(3) 0.08851(4) 1.000 0.0396(4) . .
C27 C Uani -0.11202(11) -0.4893(3) 0.05871(5) 1.000 0.0471(5) . .
C28 C Uani -0.05492(12) -0.6653(3) 0.04113(5) 1.000 0.0474(5) . .
C29 C Uani 0.05081(12) -0.6812(2) 0.05294(4) 1.000 0.0402(4) . .
C30 C Uani 0.09834(10) -0.5276(2) 0.08263(4) 1.000 0.0331(3) . .
H2 H Uiso 0.29030 -0.24610 -0.00180 1.000 0.0400 calc R
H3 H Uiso 0.32290 -0.24880 -0.07900 1.000 0.0470 calc R
H4 H Uiso 0.40490 0.06140 -0.11230 1.000 0.0450 calc R
H5 H Uiso 0.45390 0.37630 -0.06830 1.000 0.0430 calc R
H6 H Uiso 0.42060 0.38020 0.00860 1.000 0.0370 calc R
H8A H Uiso 0.32360 -0.26070 0.07660 1.000 0.0310 calc R
H8B H Uiso 0.21050 -0.14290 0.07110 1.000 0.0310 calc R
H9 H Uiso 0.26250 0.06600 0.14150 1.000 0.0300 calc R
H11 H Uiso 0.39920 -0.47480 0.13510 1.000 0.0320 calc R
H12 H Uiso 0.56110 -0.55090 0.17070 1.000 0.0350 calc R
H13 H Uiso 0.64320 -0.27610 0.21680 1.000 0.0360 calc R
H14 H Uiso 0.56020 0.07370 0.22770 1.000 0.0360 calc R
H15 H Uiso 0.39920 0.15180 0.19150 1.000 0.0320 calc R
H16 H Uiso 0.20360 -0.40550 0.15060 1.000 0.0310 calc R
H19A H Uiso 0.12860 0.23040 0.16700 1.000 0.0430 calc R
H19B H Uiso 0.02520 0.24520 0.19670 1.000 0.0430 calc R
H20A H Uiso -0.04130 -0.08740 0.16520 1.000 0.0410 calc R
H20B H Uiso -0.01120 0.07810 0.12470 1.000 0.0410 calc R
H21 H Uiso 0.25610 -0.48170 0.22850 1.000 0.0360 calc R
H22 H Uiso 0.24880 -0.39340 0.30550 1.000 0.0420 calc R
H23 H Uiso 0.17050 -0.05380 0.32820 1.000 0.0460 calc R
H24 H Uiso 0.09200 0.18680 0.27430 1.000 0.0430 calc R
H26 H Uiso -0.10860 -0.21370 0.10010 1.000 0.0480 calc R
H27 H Uiso -0.18440 -0.47420 0.05020 1.000 0.0560 calc R
H28 H Uiso -0.08740 -0.77330 0.02130 1.000 0.0570 calc R
H29 H Uiso 0.09170 -0.79970 0.04050 1.000 0.0480 calc R
H30 H Uiso 0.17120 -0.54220 0.09010 1.000 0.0400 calc R

loop_
_atom_type_symbol
_atom_type_description
_atom_type_scat_dispersion_real
_atom_type_scat_dispersion_imag
_atom_type_scat_source
O O 0.0492 0.0322 'International Tables Vol C Tables 4.2.6.8 and 6.1.1.4'
N N 0.0311 0.0180 'International Tables Vol C Tables 4.2.6.8 and 6.1.1.4'
H H 0.0000 0.0000 'International Tables Vol C Tables 4.2.6.8 and 6.1.1.4'
C C 0.0181 0.0091 'International Tables Vol C Tables 4.2.6.8 and 6.1.1.4'

loop_
_geom_angle_atom_site_label_1
_geom_angle_atom_site_label_2
_geom_angle_atom_site_label_3
_geom_angle
_geom_angle_publ_flag
C16 N1 C20 118.39(9) yes
C16 N1 C25 120.68(10) yes
C20 N1 C25 118.15(9) yes
C2 C1 C6 118.97(11) no
C2 C1 C7 122.77(10) no
C6 C1 C7 118.26(10) no
C1 C2 C3 120.32(11) no
C2 C3 C4 120.18(11) no
C3 C4 C5 119.88(11) no
C4 C5 C6 119.93(11) no
C1 C6 C5 120.73(11) no
O1 C7 C1 119.77(11) yes
O1 C7 C8 121.26(11) yes
C1 C7 C8 118.90(10) no
C7 C8 C9 113.45(9) no
C8 C9 C10 112.29(9) no
C8 C9 C16 111.91(9) no
C10 C9 C16 111.25(9) no
C9 C10 C11 121.61(10) no
C9 C10 C15 120.31(10) no
C11 C10 C15 118.07(10) no
C10 C11 C12 120.93(11) no
C11 C12 C13 120.31(11) no
C12 C13 C14 119.36(11) no
C13 C14 C15 120.28(11) no
C10 C15 C14 121.03(11) no
N1 C16 C9 111.32(9) yes
N1 C16 C17 110.90(9) yes
C9 C16 C17 110.21(9) no
C16 C17 C18 117.92(10) no
C16 C17 C21 122.56(10) no
C18 C17 C21 119.51(11) no
C17 C18 C19 116.55(10) no
C17 C18 C24 119.72(11) no
C19 C18 C24 123.63(11) no
C18 C19 C20 109.97(10) no
N1 C20 C19 113.08(9) yes
C17 C21 C22 120.39(11) no
C21 C22 C23 119.89(11) no
C22 C23 C24 119.69(11) no
C18 C24 C23 120.76(12) no
N1 C25 C26 120.72(11) yes
N1 C25 C30 122.24(10) yes
C26 C25 C30 117.02(12) no
C25 C26 C27 120.66(14) no
C26 C27 C28 121.78(13) no
C27 C28 C29 118.35(14) no
C28 C29 C30 121.27(13) no
C25 C30 C29 120.88(12) no
C1 C2 H2 120.00 no
C3 C2 H2 120.00 no
C2 C3 H3 120.00 no
C4 C3 H3 120.00 no
C3 C4 H4 120.00 no
C5 C4 H4 120.00 no
C4 C5 H5 120.00 no
C6 C5 H5 120.00 no
C1 C6 H6 120.00 no
C5 C6 H6 120.00 no
C7 C8 H8A 109.00 no
C7 C8 H8B 109.00 no
C9 C8 H8A 109.00 no
C9 C8 H8B 109.00 no
H8A C8 H8B 108.00 no
C8 C9 H9 107.00 no
C10 C9 H9 107.00 no
C16 C9 H9 107.00 no
C10 C11 H11 120.00 no
C12 C11 H11 120.00 no
C11 C12 H12 120.00 no
C13 C12 H12 120.00 no
C12 C13 H13 120.00 no
C14 C13 H13 120.00 no
C13 C14 H14 120.00 no
C15 C14 H14 120.00 no
C10 C15 H15 119.00 no
C14 C15 H15 120.00 no
N1 C16 H16 108.00 no
C9 C16 H16 108.00 no
C17 C16 H16 108.00 no
C18 C19 H19A 110.00 no
C18 C19 H19B 110.00 no
C20 C19 H19A 110.00 no
C20 C19 H19B 110.00 no
H19A C19 H19B 108.00 no
N1 C20 H20A 109.00 no
N1 C20 H20B 109.00 no
C19 C20 H20A 109.00 no
C19 C20 H20B 109.00 no
H20A C20 H20B 108.00 no
C17 C21 H21 120.00 no
C22 C21 H21 120.00 no
C21 C22 H22 120.00 no
C23 C22 H22 120.00 no
C22 C23 H23 120.00 no
C24 C23 H23 120.00 no
C18 C24 H24 120.00 no
C23 C24 H24 120.00 no
C25 C26 H26 120.00 no
C27 C26 H26 120.00 no
C26 C27 H27 119.00 no
C28 C27 H27 119.00 no
C27 C28 H28 121.00 no
C29 C28 H28 121.00 no
C28 C29 H29 119.00 no
C30 C29 H29 119.00 no
C25 C30 H30 120.00 no
C29 C30 H30 120.00 no

loop_
_geom_bond_atom_site_label_1
_geom_bond_atom_site_label_2
_geom_bond_distance
_geom_bond_publ_flag
O1 C7 1.2174(15) yes
N1 C16 1.4739(15) yes
N1 C20 1.4635(15) yes
N1 C25 1.3956(15) yes
C1 C2 1.3895(17) no
C1 C6 1.3923(16) no
C1 C7 1.4963(17) no
C2 C3 1.3894(17) no
C3 C4 1.3825(17) no
C4 C5 1.3869(17) no
C5 C6 1.3823(17) no
C7 C8 1.5134(16) no
C8 C9 1.5345(17) no
C9 C10 1.5166(15) no
C9 C16 1.5637(16) no
C10 C11 1.3951(16) no
C10 C15 1.3953(16) no
C11 C12 1.3864(16) no
C12 C13 1.3886(17) no
C13 C14 1.3846(17) no
C14 C15 1.3866(16) no
C16 C17 1.5186(17) no
C17 C18 1.3968(17) no
C17 C21 1.3902(17) no
C18 C19 1.4995(17) no
C18 C24 1.3841(17) no
C19 C20 1.5067(17) no
C21 C22 1.3922(17) no
C22 C23 1.387(2) no
C23 C24 1.3879(19) no
C25 C26 1.4065(17) no
C25 C30 1.4087(17) no
C26 C27 1.385(2) no
C27 C28 1.374(2) no
C28 C29 1.381(2) no
C29 C30 1.3864(17) no
C2 H2 0.9500 no
C3 H3 0.9500 no
C4 H4 0.9500 no
C5 H5 0.9500 no
C6 H6 0.9500 no
C8 H8A 0.9900 no
C8 H8B 0.9900 no
C9 H9 1.0000 no
C11 H11 0.9500 no
C12 H12 0.9500 no
C13 H13 0.9500 no
C14 H14 0.9500 no
C15 H15 0.9500 no
C16 H16 1.0000 no
C19 H19A 0.9900 no
C19 H19B 0.9900 no
C20 H20A 0.9900 no
C20 H20B 0.9900 no
C21 H21 0.9500 no
C22 H22 0.9500 no
C23 H23 0.9500 no
C24 H24 0.9500 no
C26 H26 0.9500 no
C27 H27 0.9500 no
C28 H28 0.9500 no
C29 H29 0.9500 no
C30 H30 0.9500 no

loop_
_geom_contact_atom_site_label_1
_geom_contact_atom_site_label_2
_geom_contact_distance
_geom_contact_site_symmetry_2
_geom_contact_publ_flag
O1 C10 3.3171(13) . no
O1 C11 3.2476(15) 1_565 no
O1 H6 2.4600 . no
O1 H8A 2.8800 1_565 no
O1 H9 2.4100 . no
O1 H11 2.3100 1_565 no
O1 H30 2.6200 1_565 no
N1 H8B 2.4400 . no
C5 C11 3.5759(17) 3_655 no
C8 C25 3.4211(16) . no
C8 C30 3.3434(17) . no
C9 C19 3.2819(17) . no
C10 C21 3.3374(15) . no
C10 O1 3.3171(13) . no
C11 C5 3.5759(17) 3_655 no
C11 O1 3.2476(15) 1_545 no
C13 C15 3.5851(17) 2_645 no
C13 C14 3.4466(17) 2_645 no
C14 C13 3.4466(17) 2_655 no
C14 C22 3.5217(16) 2_655 no
C15 C13 3.5851(17) 2_655 no
C15 C17 3.4815(16) . no
C17 C15 3.4815(16) . no
C19 C23 3.5813(19) 2_555 no
C19 C9 3.2819(17) . no
C19 C30 3.5778(17) 1_565 no
C20 C29 3.5107(17) 1_565 no
C21 C10 3.3374(15) . no
C22 C14 3.5217(16) 2_645 no
C23 C19 3.5813(19) 2_545 no
C25 C8 3.4211(16) . no
C27 C29 3.5605(19) 3_545 no
C28 C28 3.442(2) 3_545 no
C28 C29 3.452(2) 3_545 no
C29 C20 3.5107(17) 1_545 no
C29 C27 3.5605(19) 3_545 no
C29 C28 3.452(2) 3_545 no
C30 C19 3.5778(17) 1_545 no
C30 C8 3.3434(17) . no
C2 H28 3.0600 3_545 no
C2 H8B 2.9700 . no
C2 H8A 2.8400 . no
C8 H11 2.9400 . no
C8 H2 2.6400 . no
C8 H30 2.8600 . no
C9 H19A 2.8800 . no
C11 H5 2.9500 3_655 no
C11 H16 2.9100 . no
C11 H8A 2.6900 . no
C11 H4 3.0100 3_655 no
C12 H4 2.9000 3_655 no
C13 H4 2.8900 3_655 no
C13 H14 2.9400 2_645 no
C13 H22 3.0400 2_655 no
C14 H4 3.0000 3_655 no
C14 H22 3.0000 2_655 no
C15 H4 3.1000 3_655 no
C16 H19A 2.8900 . no
C16 H11 3.1000 . no
C16 H30 2.6200 . no
C17 H20A 3.0900 . no
C18 H9 2.9200 . no
C19 H9 2.7400 . no
C20 H26 2.4500 . no
C21 H14 2.9400 2_645 no
C22 H14 2.9400 2_645 no
C23 H13 3.0300 2_655 no
C23 H19B 2.6900 2_545 no
C24 H19B 2.8900 2_545 no
C25 H8B 2.6700 . no
C26 H20A 2.7000 . no
C26 H20B 2.7300 . no
C28 H20B 2.9400 1_545 no
C29 H20B 2.6900 1_545 no
C30 H8B 2.7000 . no
C30 H16 2.4900 . no
C30 H19A 2.8900 1_545 no
C30 H20B 2.9900 1_545 no
H2 C8 2.6400 . no
H2 H8A 2.3500 . no
H2 H8B 2.4900 . no
H2 H27 2.5400 3_545 no
H3 H27 2.5600 3_545 no
H4 C11 3.0100 3_655 no
H4 C12 2.9000 3_655 no
H4 C13 2.8900 3_655 no
H4 C14 3.0000 3_655 no
H4 C15 3.1000 3_655 no
H5 C11 2.9500 3_655 no
H6 O1 2.4600 . no
H6 H6 2.5200 3_665 no
H8A O1 2.8800 1_545 no
H8A C2 2.8400 . no
H8A C11 2.6900 . no
H8A H2 2.3500 . no
H8A H11 2.3300 . no
H8A H30 2.5900 . no
H8B N1 2.4400 . no
H8B C2 2.9700 . no
H8B C25 2.6700 . no
H8B C30 2.7000 . no
H8B H2 2.4900 . no
H8B H30 2.4700 . no
H9 O1 2.4100 . no
H9 C18 2.9200 . no
H9 C19 2.7400 . no
H9 H15 2.3100 . no
H9 H19A 2.1100 . no
H11 O1 2.3100 1_545 no
H11 C8 2.9400 . no
H11 C16 3.1000 . no
H11 H8A 2.3300 . no
H11 H16 2.5700 . no
H13 C23 3.0300 2_645 no
H14 C13 2.9400 2_655 no
H14 C21 2.9400 2_655 no
H14 C22 2.9400 2_655 no
H15 H9 2.3100 . no
H16 C11 2.9100 . no
H16 C30 2.4900 . no
H16 H11 2.5700 . no
H16 H19A 2.4000 1_545 no
H16 H21 2.4200 . no
H16 H30 2.0000 . no
H19A C9 2.8800 . no
H19A C16 2.8900 . no
H19A C30 2.8900 1_565 no
H19A H9 2.1100 . no
H19A H16 2.4000 1_565 no
H19B H24 2.4500 . no
H19B C23 2.6900 2_555 no
H19B C24 2.8900 2_555 no
H20A C17 3.0900 . no
H20A C26 2.7000 . no
H20A H26 2.2100 . no
H20A H24 2.3300 2_545 no
H20B C26 2.7300 . no
H20B C28 2.9400 1_565 no
H20B C29 2.6900 1_565 no
H20B C30 2.9900 1_565 no
H20B H26 2.2300 . no
H21 H16 2.4200 . no
H22 C13 3.0400 2_645 no
H22 C14 3.0000 2_645 no
H24 H19B 2.4500 . no
H24 H20A 2.3300 2_555 no
H26 C20 2.4500 . no
H26 H20A 2.2100 . no
H26 H20B 2.2300 . no
H27 H2 2.5400 3_545 no
H27 H3 2.5600 3_545 no
H28 C2 3.0600 3_545 no
H30 O1 2.6200 1_545 no
H30 C8 2.8600 . no
H30 C16 2.6200 . no
H30 H8A 2.5900 . no
H30 H8B 2.4700 . no
H30 H16 2.0000 . no

loop_
_geom_hbond_atom_site_label_D
_geom_hbond_atom_site_label_H
_geom_hbond_atom_site_label_A
_geom_hbond_distance_DH
_geom_hbond_distance_HA
_geom_hbond_distance_DA
_geom_hbond_angle_DHA
_geom_hbond_site_symmetry_A
_geom_hbond_publ_flag
C8 H8B N1 0.9900 2.4400 2.9429(15) 111.00 . yes
C9 H9 O1 1.0000 2.4100 2.7871(15) 101.00 . yes
C11 H11 O1 0.9500 2.3100 3.2476(15) 167.00 1_545 yes

loop_
_geom_torsion_atom_site_label_1
_geom_torsion_atom_site_label_2
_geom_torsion_atom_site_label_3
_geom_torsion_atom_site_label_4
_geom_torsion
_geom_torsion_publ_flag
C20 N1 C16 C17 30.96(14) no
C20 N1 C16 C9 -92.14(12) no
C25 N1 C16 C9 107.11(11) no
C25 N1 C20 C19 177.63(10) no
C25 N1 C16 C17 -129.80(11) no
C16 N1 C20 C19 16.38(14) no
C16 N1 C25 C30 -18.79(16) no
C16 N1 C25 C26 163.32(11) no
C20 N1 C25 C26 2.52(16) no
C20 N1 C25 C30 -179.59(11) no
C6 C1 C2 C3 0.02(18) no
C6 C1 C7 O1 4.81(16) no
C2 C1 C6 C5 -0.19(17) no
C6 C1 C7 C8 -178.20(10) no
C7 C1 C2 C3 179.58(11) no
C2 C1 C7 O1 -174.76(11) no
C7 C1 C6 C5 -179.78(11) no
C2 C1 C7 C8 2.23(16) no
C1 C2 C3 C4 0.2(2) no
C2 C3 C4 C5 -0.1(2) no
C3 C4 C5 C6 -0.05(19) no
C4 C5 C6 C1 0.22(18) no
O1 C7 C8 C9 -9.31(16) no
C1 C7 C8 C9 173.75(10) no
C7 C8 C9 C16 154.35(9) no
C7 C8 C9 C10 -79.69(12) no
C8 C9 C10 C11 -57.54(13) no
C8 C9 C16 C17 -175.76(9) no
C10 C9 C16 N1 -178.79(9) no
C10 C9 C16 C17 57.72(12) no
C16 C9 C10 C11 68.78(13) no
C16 C9 C10 C15 -110.29(11) no
C8 C9 C16 N1 -52.28(12) no
C8 C9 C10 C15 123.40(11) no
C9 C10 C11 C12 179.25(10) no
C11 C10 C15 C14 1.30(16) no
C15 C10 C11 C12 -1.67(16) no
C9 C10 C15 C14 -179.60(10) no
C10 C11 C12 C13 0.75(18) no
C11 C12 C13 C14 0.57(18) no
C12 C13 C14 C15 -0.94(18) no
C13 C14 C15 C10 0.00(18) no
C9 C16 C17 C21 -99.07(13) no
C9 C16 C17 C18 79.60(13) no
N1 C16 C17 C21 137.20(11) no
N1 C16 C17 C18 -44.13(14) no
C16 C17 C18 C19 6.91(16) no
C16 C17 C18 C24 -176.78(11) no
C21 C17 C18 C19 -174.38(11) no
C18 C17 C21 C22 -1.68(17) no
C16 C17 C21 C22 176.97(11) no
C21 C17 C18 C24 1.93(17) no
C17 C18 C24 C23 -0.32(18) no
C24 C18 C19 C20 -134.37(12) no
C17 C18 C19 C20 41.79(14) no
C19 C18 C24 C23 175.72(12) no
C18 C19 C20 N1 -53.45(13) no
C17 C21 C22 C23 -0.19(18) no
C21 C22 C23 C24 1.80(19) no
C22 C23 C24 C18 -1.6(2) no
N1 C25 C26 C27 179.52(13) no
C30 C25 C26 C27 1.52(19) no
N1 C25 C30 C29 -179.59(11) no
C26 C25 C30 C29 -1.63(18) no
C25 C26 C27 C28 0.1(2) no
C26 C27 C28 C29 -1.7(2) no
C27 C28 C29 C30 1.6(2) no
C28 C29 C30 C25 0.1(2) no
